data_2105352
loop_
_publ_author_name
'Merlo, F.'
'Fornasini, M.L.'

_publ_section_title
;
 The structures of alpha-Ca Cu, beta-Ca Cu, Sr Ag and Ba Ag: Four
 different stacking variants based on noble-metal- centered trigonal
 prisms
;
_journal_name_full 'Acta Crystallographica B (24,1968-38,1982)'
_journal_page_first 500
_journal_page_last 503
_journal_paper_doi 10.1107/S0567740881003476
_journal_volume 37
_journal_year 1981
_chemical_formula_sum 'Ag Sr'
_space_group_IT_number 62
_symmetry_space_group_name_Hall '-P 2ac 2n'
_symmetry_space_group_name_H-M 'P n m a'
_cell_angle_alpha 90
_cell_angle_beta 90
_cell_angle_gamma 90
_cell_formula_units_Z 8
_cell_length_a 16.558
_cell_length_b 4.788
_cell_length_c 6.385
_cell_volume 506.201
_citation_journal_id_ASTM ACBCAR
_cod_data_source_file silver1-2_546.cif
_cod_data_source_block Ag1Sr1
_cod_original_formula_sum 'Ag1 Sr1'
_cod_database_code 2105352

loop_
_symmetry_equiv_pos_as_xyz
x,y,z
-x+1/2,-y,z+1/2
x+1/2,-y+1/2,-z+1/2
-x,y+1/2,-z
-x,-y,-z
x-1/2,y,-z-1/2
-x-1/2,y-1/2,z-1/2
x,-y-1/2,z

loop_
_atom_site_label
_atom_site_type_symbol
_atom_site_fract_x
_atom_site_fract_y
_atom_site_fract_z
_atom_site_occupancy
_atom_site_U_iso_or_equiv
Ag2 Ag 0.1078 0.25 0.257 1 0.0
Sr1 Sr 0.2851 0.25 0.5127 1 0.0
Sr2 Sr 0.0349 0.25 0.7467 1 0.0
Ag1 Ag 0.3574 0.25 0.0027 1 0.0
